data_7053129
loop_
_publ_author_name
'Boland, Yves'
'Safin, Damir A.'
'Tinant, Bernard'
'Babashkina, Maria G.'
'Marchand-Brynaert, Jacqueline'
'Garcia, Yann'

_publ_section_title
;
 Routes to novel mono- and bis-tetrazole compounds: synthesis,
 spectroscopic and structural characterization
;
_journal_issue 4
_journal_name_full 'New Journal of Chemistry'
_journal_page_first 1174
_journal_paper_doi 10.1039/c3nj00090g
_journal_volume 37
_journal_year 2013
_chemical_formula_sum 'C7 H11 N9 O'
_chemical_formula_weight 237.25
_chemical_name_systematic
;
?
;
_space_group_IT_number 14
_symmetry_cell_setting monoclinic
_symmetry_space_group_name_Hall '-P 2yab'
_symmetry_space_group_name_H-M 'P 1 21/a 1'
_atom_sites_solution_hydrogens geom
_atom_sites_solution_primary direct
_atom_sites_solution_secondary difmap
_audit_creation_method SHELXL-97
_cell_angle_alpha 90.00
_cell_angle_beta 102.50(2)
_cell_angle_gamma 90.00
_cell_formula_units_Z 4
_cell_length_a 12.849(3)
_cell_length_b 5.378(2)
_cell_length_c 16.169(5)
_cell_measurement_reflns_used all
_cell_measurement_temperature 293(2)
_cell_measurement_theta_max 23.4
_cell_measurement_theta_min 3.9
_cell_volume 1090.8(6)
_computing_cell_refinement MAR
_computing_data_collection MAR
_computing_data_reduction MARHKL
_computing_structure_refinement 'SHELXL-97 (Sheldrick, 1997)'
_computing_structure_solution 'SHELXS-97 (Sheldrick, 1990)'
_diffrn_ambient_temperature 293(2)
_diffrn_detector_area_resol_mean 6.66
_diffrn_measured_fraction_theta_full 0.981
_diffrn_measured_fraction_theta_max 0.981
_diffrn_measurement_device_type 'MAR345 image plate'
_diffrn_measurement_method '200 images, \D\F 3\%'
_diffrn_radiation_monochromator graphite
_diffrn_radiation_source 'RU200 rotating anode'
_diffrn_radiation_type MoK\a
_diffrn_radiation_wavelength 0.71069
_diffrn_reflns_av_R_equivalents 0.055
_diffrn_reflns_av_sigmaI/netI 0.0541
_diffrn_reflns_limit_h_max 14
_diffrn_reflns_limit_h_min 0
_diffrn_reflns_limit_k_max 5
_diffrn_reflns_limit_k_min 0
_diffrn_reflns_limit_l_max 17
_diffrn_reflns_limit_l_min -17
_diffrn_reflns_number 4521
_diffrn_reflns_theta_full 23.24
_diffrn_reflns_theta_max 23.24
_diffrn_reflns_theta_min 3.87
_exptl_absorpt_coefficient_mu 0.109
_exptl_absorpt_correction_type none
_exptl_crystal_colour colourless
_exptl_crystal_density_diffrn 1.445
_exptl_crystal_density_method 'not measured'
_exptl_crystal_description platelike
_exptl_crystal_F_000 496
_exptl_crystal_size_max 0.35
_exptl_crystal_size_mid 0.32
_exptl_crystal_size_min 0.06
_refine_diff_density_max 0.182
_refine_diff_density_min -0.197
_refine_diff_density_rms 0.054
_refine_ls_extinction_coef 0.036(5)
_refine_ls_extinction_expression Fc^*^=kFc[1+0.001xFc^2^\l^3^/sin(2\q)]^-1/4^
_refine_ls_extinction_method SHELXL
_refine_ls_goodness_of_fit_ref 1.116
_refine_ls_hydrogen_treatment refxyz
_refine_ls_matrix_type full
_refine_ls_number_parameters 189
_refine_ls_number_reflns 1525
_refine_ls_number_restraints 0
_refine_ls_restrained_S_all 1.116
_refine_ls_R_factor_all 0.0494
_refine_ls_R_factor_gt 0.0430
_refine_ls_shift/su_max 0.000
_refine_ls_shift/su_mean 0.000
_refine_ls_structure_factor_coef Fsqd
_refine_ls_weighting_details 'calc w=1/[\s^2^(Fo^2^)+(0.0487P)^2^+0.3161P] where P=(Fo^2^+2Fc^2^)/3'
_refine_ls_weighting_scheme calc
_refine_ls_wR_factor_gt 0.1102
_refine_ls_wR_factor_ref 0.1144
_reflns_number_gt 1315
_reflns_number_total 1525
_reflns_threshold_expression >2sigma(I)
_cod_data_source_file c3nj00090g.txt
_cod_data_source_block yb17
_cod_original_sg_symbol_H-M ' P21/a '
_cod_database_code 7053129

loop_
_symmetry_equiv_pos_as_xyz
'x, y, z'
'-x+1/2, y+1/2, -z'
'-x, -y, -z'
'x-1/2, -y-1/2, z'

loop_
_atom_site_label
_atom_site_type_symbol
_atom_site_fract_x
_atom_site_fract_y
_atom_site_fract_z
_atom_site_U_iso_or_equiv
_atom_site_adp_type
_atom_site_occupancy
_atom_site_symmetry_multiplicity
_atom_site_calc_flag
N1 N 0.74951(13) 0.0531(3) 0.40126(10) 0.0468(5) Uani 1 1 d
N2 N 0.69884(16) -0.1297(4) 0.43333(12) 0.0635(6) Uani 1 1 d
N3 N 0.60067(17) -0.0649(5) 0.42139(14) 0.0737(6) Uani 1 1 d
N4 N 0.58511(16) 0.1584(4) 0.38137(14) 0.0745(6) Uani 1 1 d
C5 C 0.67851(19) 0.2237(5) 0.37041(16) 0.0598(6) Uani 1 1 d
C6 C 0.86271(17) 0.0355(5) 0.40180(15) 0.0558(6) Uani 1 1 d
C7 C 0.88291(18) -0.1197(5) 0.32874(14) 0.0521(6) Uani 1 1 d
N8 N 0.82528(12) -0.0271(3) 0.24709(10) 0.0445(5) Uani 1 1 d
C9 C 0.87037(18) 0.1799(4) 0.20883(14) 0.0475(5) Uani 1 1 d
C10 C 0.96090(17) 0.1027(4) 0.16748(14) 0.0492(6) Uani 1 1 d
N11 N 0.92286(13) -0.0556(3) 0.09360(11) 0.0461(5) Uani 1 1 d
N12 N 0.92678(18) -0.3034(3) 0.09914(14) 0.0681(6) Uani 1 1 d
N13 N 0.88578(18) -0.3861(4) 0.02365(16) 0.0741(7) Uani 1 1 d
N14 N 0.85525(16) -0.1971(4) -0.03123(13) 0.0658(6) Uani 1 1 d
C15 C 0.87922(18) 0.0039(4) 0.01410(15) 0.0542(6) Uani 1 1 d
C16 C 0.73379(18) -0.1344(5) 0.20845(15) 0.0573(6) Uani 1 1 d
O17 O 0.69324(14) -0.3139(4) 0.23530(12) 0.0798(6) Uani 1 1 d
H5 H 0.6949(18) 0.361(5) 0.3466(14) 0.0592(19) Uiso 1 1 d
H6A H 0.8882(19) 0.202(5) 0.3964(15) 0.0592(19) Uiso 1 1 d
H6B H 0.8974(19) -0.030(4) 0.4519(16) 0.0592(19) Uiso 1 1 d
H7A H 0.8640(18) -0.284(5) 0.3358(14) 0.0592(19) Uiso 1 1 d
H7B H 0.961(2) -0.125(4) 0.3298(13) 0.0592(19) Uiso 1 1 d
H9A H 0.8975(18) 0.304(4) 0.2516(15) 0.0592(19) Uiso 1 1 d
H9B H 0.8091(18) 0.260(4) 0.1675(14) 0.0592(19) Uiso 1 1 d
H10A H 1.0162(19) 0.003(4) 0.2077(15) 0.0592(19) Uiso 1 1 d
H10B H 0.9934(18) 0.248(4) 0.1467(14) 0.0592(19) Uiso 1 1 d
H14 H 0.8723(18) 0.166(5) -0.0028(15) 0.0592(19) Uiso 1 1 d
H16 H 0.7007(18) -0.051(4) 0.1529(16) 0.0592(19) Uiso 1 1 d

loop_
_atom_site_aniso_label
_atom_site_aniso_U_11
_atom_site_aniso_U_22
_atom_site_aniso_U_33
_atom_site_aniso_U_23
_atom_site_aniso_U_13
_atom_site_aniso_U_12
N1 0.0477(10) 0.0527(11) 0.0384(9) 0.0007(8) 0.0060(7) -0.0055(8)
N2 0.0617(13) 0.0689(13) 0.0591(12) 0.0112(10) 0.0117(9) -0.0128(10)
N3 0.0573(13) 0.0922(17) 0.0729(14) 0.0035(12) 0.0174(10) -0.0149(11)
N4 0.0549(13) 0.0885(17) 0.0804(15) 0.0007(12) 0.0157(10) 0.0060(11)
C5 0.0618(15) 0.0533(14) 0.0640(15) 0.0050(11) 0.0127(11) 0.0032(12)
C6 0.0463(12) 0.0735(16) 0.0434(12) 0.0036(11) 0.0006(9) -0.0067(11)
C7 0.0473(13) 0.0517(13) 0.0546(13) 0.0088(10) 0.0052(10) 0.0061(10)
N8 0.0429(9) 0.0463(10) 0.0437(10) -0.0002(7) 0.0076(7) 0.0007(8)
C9 0.0534(13) 0.0399(12) 0.0490(12) -0.0020(9) 0.0106(10) 0.0019(9)
C10 0.0489(12) 0.0464(12) 0.0522(13) -0.0003(10) 0.0108(10) -0.0037(10)
N11 0.0481(10) 0.0373(10) 0.0565(11) -0.0012(8) 0.0194(8) -0.0006(7)
N12 0.0894(15) 0.0389(11) 0.0796(15) 0.0008(10) 0.0262(12) 0.0009(10)
N13 0.0868(15) 0.0495(12) 0.0915(17) -0.0167(12) 0.0314(13) -0.0086(11)
N14 0.0672(13) 0.0615(13) 0.0688(13) -0.0151(11) 0.0151(10) -0.0051(10)
C15 0.0596(14) 0.0447(13) 0.0591(15) -0.0018(11) 0.0144(11) -0.0017(11)
C16 0.0550(14) 0.0632(15) 0.0515(13) -0.0049(11) 0.0070(11) -0.0071(12)
O17 0.0736(12) 0.0816(13) 0.0804(12) 0.0009(10) 0.0085(9) -0.0303(10)

loop_
_atom_type_symbol
_atom_type_description
_atom_type_scat_dispersion_real
_atom_type_scat_dispersion_imag
_atom_type_scat_source
C C 0.0033 0.0016 'International Tables Vol C Tables 4.2.6.8 and 6.1.1.4'
H H 0.0000 0.0000 'International Tables Vol C Tables 4.2.6.8 and 6.1.1.4'
N N 0.0061 0.0033 'International Tables Vol C Tables 4.2.6.8 and 6.1.1.4'
O O 0.0106 0.0060 'International Tables Vol C Tables 4.2.6.8 and 6.1.1.4'

loop_
_geom_angle_atom_site_label_1
_geom_angle_atom_site_label_2
_geom_angle_atom_site_label_3
_geom_angle
C5 N1 N2 107.63(19)
C5 N1 C6 131.2(2)
N2 N1 C6 121.15(19)
N3 N2 N1 106.62(19)
N2 N3 N4 110.53(19)
C5 N4 N3 105.0(2)
N4 C5 N1 110.2(2)
N4 C5 H5 127.0(15)
N1 C5 H5 122.7(15)
N1 C6 C7 111.77(18)
N1 C6 H6A 107.3(14)
C7 C6 H6A 108.8(14)
N1 C6 H6B 109.2(15)
C7 C6 H6B 110.4(15)
H6A C6 H6B 109(2)
N8 C7 C6 112.30(18)
N8 C7 H7A 110.0(14)
C6 C7 H7A 109.5(15)
N8 C7 H7B 109.7(13)
C6 C7 H7B 110.0(12)
H7A C7 H7B 105.2(19)
C16 N8 C9 121.51(18)
C16 N8 C7 119.98(19)
C9 N8 C7 118.50(17)
N8 C9 C10 113.07(17)
N8 C9 H9A 109.8(13)
C10 C9 H9A 108.1(13)
N8 C9 H9B 106.5(12)
C10 C9 H9B 112.7(13)
H9A C9 H9B 106.5(18)
N11 C10 C9 111.48(17)
N11 C10 H10A 106.3(13)
C9 C10 H10A 111.2(13)
N11 C10 H10B 106.0(13)
C9 C10 H10B 111.0(14)
H10A C10 H10B 110.7(19)
C15 N11 N12 107.90(18)
C15 N11 C10 130.42(18)
N12 N11 C10 121.67(18)
N13 N12 N11 106.07(19)
N12 N13 N14 111.16(18)
C15 N14 N13 104.8(2)
N14 C15 N11 110.1(2)
N14 C15 H14 128.9(15)
N11 C15 H14 120.9(15)
O17 C16 N8 125.1(2)
O17 C16 H16 122.3(13)
N8 C16 H16 112.6(13)

loop_
_geom_bond_atom_site_label_1
_geom_bond_atom_site_label_2
_geom_bond_distance
N1 C5 1.314(3)
N1 N2 1.343(2)
N1 C6 1.456(3)
N2 N3 1.282(3)
N3 N4 1.358(3)
N4 C5 1.299(3)
C5 H5 0.88(2)
C6 C7 1.514(3)
C6 H6A 0.96(2)
C6 H6B 0.91(2)
C7 N8 1.455(3)
C7 H7A 0.93(2)
C7 H7B 1.00(2)
N8 C16 1.337(3)
N8 C9 1.453(3)
C9 C10 1.519(3)
C9 H9A 0.97(2)
C9 H9B 1.01(2)
C10 N11 1.462(3)
C10 H10A 1.01(2)
C10 H10B 0.98(2)
N11 C15 1.326(3)
N11 N12 1.336(2)
N12 N13 1.299(3)
N13 N14 1.350(3)
N14 C15 1.305(3)
C15 H14 0.91(3)
C16 O17 1.221(3)
C16 H16 1.01(2)

loop_
_geom_torsion_atom_site_label_1
_geom_torsion_atom_site_label_2
_geom_torsion_atom_site_label_3
_geom_torsion_atom_site_label_4
_geom_torsion
C5 N1 N2 N3 -0.2(2)
C6 N1 N2 N3 -177.99(19)
N1 N2 N3 N4 0.3(3)
N2 N3 N4 C5 -0.3(3)
N3 N4 C5 N1 0.1(3)
N2 N1 C5 N4 0.1(3)
C6 N1 C5 N4 177.5(2)
C5 N1 C6 C7 -95.5(3)
N2 N1 C6 C7 81.7(2)
N1 C6 C7 N8 56.0(3)
C6 C7 N8 C16 -99.4(2)
C6 C7 N8 C9 81.5(2)
C16 N8 C9 C10 -101.1(2)
C7 N8 C9 C10 77.9(2)
N8 C9 C10 N11 67.0(2)
C9 C10 N11 C15 83.5(3)
C9 C10 N11 N12 -95.2(2)
C15 N11 N12 N13 0.0(2)
C10 N11 N12 N13 178.95(17)
N11 N12 N13 N14 0.1(3)
N12 N13 N14 C15 -0.1(3)
N13 N14 C15 N11 0.1(3)
N12 N11 C15 N14 0.0(2)
C10 N11 C15 N14 -178.91(19)
C9 N8 C16 O17 177.3(2)
C7 N8 C16 O17 -1.8(3)
